data_7238501
loop_
_publ_author_name
'Nemec, Ivan'
'Herchel, Radovan'
'\<Salitro\<s, Ivan'
'Tr\'avn\'i\<cek, Zden\<ek'
'Monco\<l, J\'an'
'Fuess, Hartmut'
'Ruben, Mario'
'Linert, Wolfgang'

_publ_section_title
;
 Anion driven modulation of magnetic intermolecular interactions and spin
 crossover properties in an isomorphous series of mononuclear iron(iii)
 complexes with a hexadentate Schiff base ligand
;
_journal_issue 20
_journal_name_full CrystEngComm
_journal_page_first 7015
_journal_paper_doi 10.1039/c2ce25862e
_journal_volume 14
_journal_year 2012
_chemical_formula_moiety 'C20 H24 Fe N4 O4, Cl'
_chemical_formula_sum 'C20 H24 Cl Fe N4 O4'
_chemical_formula_weight 475.73
_chemical_name_systematic
;
1,8-Bis(4-hydroxysalicylaldiminato)-3,6-diazaoctane)
-iron(iii) chloride
;
_space_group_IT_number 13
_space_group_name_Hall '-P 2yc'
_space_group_name_H-M_alt 'P 1 2/c 1'
_symmetry_cell_setting monoclinic
_symmetry_space_group_name_H-M 'P 1 2/c 1'
_atom_sites_solution_hydrogens geom
_atom_sites_solution_primary direct
_atom_sites_solution_secondary difmap
_audit_creation_method SHELXL-97
_cell_angle_alpha 90.00
_cell_angle_beta 128.17(5)
_cell_angle_gamma 90.00
_cell_formula_units_Z 2
_cell_length_a 9.660(9)
_cell_length_b 9.651(9)
_cell_length_c 13.590(12)
_cell_measurement_temperature 298(2)
_cell_volume 996.1(17)
_computing_cell_refinement 'CrysAlis RED, Oxford Diffraction Ltd.'
_computing_data_collection 'CrysAlis CCD, Oxford Diffraction Ltd.'
_computing_data_reduction 'CrysAlis RED, Oxford Diffraction Ltd.'
_computing_molecular_graphics 'MERCURY (Macrae et al., 2006)'
_computing_publication_material ' enCIFer (Allen et al., 2004)'
_computing_structure_refinement 'SHELXL97 (Sheldrick, 2008)'
_computing_structure_solution 'SHELXS97 (Sheldrick, 2008)'
_diffrn_ambient_temperature 298(2)
_diffrn_detector_area_resol_mean 8.4012
_diffrn_measured_fraction_theta_full 0.999
_diffrn_measured_fraction_theta_max 0.999
_diffrn_measurement_device_type 'Goniometer KM4/Xcalibur detector: Sapphire2 (large Be window)'
_diffrn_measurement_method
;
Rotation method data acquisition using omega and phi scans
;
_diffrn_radiation_monochromator graphite
_diffrn_radiation_source 'fine-focus sealed tube'
_diffrn_radiation_type MoK\a
_diffrn_radiation_wavelength 0.71073
_diffrn_reflns_av_R_equivalents 0.0342
_diffrn_reflns_av_sigmaI/netI 0.0487
_diffrn_reflns_limit_h_max 11
_diffrn_reflns_limit_h_min -11
_diffrn_reflns_limit_k_max 11
_diffrn_reflns_limit_k_min -11
_diffrn_reflns_limit_l_max 15
_diffrn_reflns_limit_l_min -16
_diffrn_reflns_number 5705
_diffrn_reflns_theta_full 24.99
_diffrn_reflns_theta_max 24.99
_diffrn_reflns_theta_min 2.68
_exptl_absorpt_coefficient_mu 0.928
_exptl_absorpt_correction_T_max 0.890
_exptl_absorpt_correction_T_min 0.777
_exptl_absorpt_correction_type multi-scan
_exptl_absorpt_process_details
;CrysAlis RED, Oxford Diffraction Ltd.,
Version 1.171.33.5 (release 18-04-2008 CrysAlis171 .NET)
(compiled Apr 18 2008,18:17:43)
Empirical absorption correction using spherical harmonics,
implemented in SCALE3 ABSPACK scaling algorithm
;
_exptl_crystal_colour green
_exptl_crystal_density_diffrn 1.586
_exptl_crystal_density_method 'not measured'
_exptl_crystal_description prism
_exptl_crystal_F_000 494
_exptl_crystal_size_max 0.34
_exptl_crystal_size_mid 0.22
_exptl_crystal_size_min 0.14
_refine_diff_density_max 0.275
_refine_diff_density_min -0.255
_refine_diff_density_rms 0.055
_refine_ls_extinction_method none
_refine_ls_goodness_of_fit_ref 0.980
_refine_ls_hydrogen_treatment constr
_refine_ls_matrix_type full
_refine_ls_number_parameters 138
_refine_ls_number_reflns 1763
_refine_ls_number_restraints 0
_refine_ls_restrained_S_all 0.980
_refine_ls_R_factor_all 0.0570
_refine_ls_R_factor_gt 0.0306
_refine_ls_shift/su_max 0.000
_refine_ls_shift/su_mean 0.000
_refine_ls_structure_factor_coef Fsqd
_refine_ls_weighting_details 'calc w=1/[\s^2^(Fo^2^)+(0.0336P)^2^+0.0000P] where P=(Fo^2^+2Fc^2^)/3'
_refine_ls_weighting_scheme calc
_refine_ls_wR_factor_gt 0.0604
_refine_ls_wR_factor_ref 0.0657
_reflns_number_gt 1254
_reflns_number_total 1763
_reflns_threshold_expression >2sigma(I)
_cod_data_source_file c2ce25862e.txt
_cod_data_source_block 1a
_cod_original_cell_volume 996.1(16)
_cod_original_sg_symbol_H-M P2/c
_cod_database_code 7238501

loop_
_symmetry_equiv_pos_as_xyz
'x, y, z'
'-x, y, -z+1/2'
'-x, -y, -z'
'x, -y, z-1/2'

loop_
_atom_site_label
_atom_site_type_symbol
_atom_site_fract_x
_atom_site_fract_y
_atom_site_fract_z
_atom_site_U_iso_or_equiv
_atom_site_adp_type
_atom_site_occupancy
_atom_site_symmetry_multiplicity
_atom_site_calc_flag
_atom_site_refinement_flags
C1 C 0.7374(3) 0.5008(2) 0.37866(19) 0.0232(5) Uani 1 1 d .
C2 C 0.8271(3) 0.6123(2) 0.3767(2) 0.0251(5) Uani 1 1 d .
H2 H 0.8361 0.6188 0.3126 0.030 Uiso 1 1 calc R
C3 C 0.9029(3) 0.7132(2) 0.46793(19) 0.0257(5) Uani 1 1 d .
C4 C 0.8886(3) 0.7075(3) 0.5642(2) 0.0329(6) Uani 1 1 d .
H4 H 0.9347 0.7778 0.6235 0.039 Uiso 1 1 calc R
C5 C 0.8058(3) 0.5969(3) 0.5692(2) 0.0342(6) Uani 1 1 d .
H5 H 0.8013 0.5907 0.6354 0.041 Uiso 1 1 calc R
C6 C 0.7268(3) 0.4917(2) 0.4782(2) 0.0252(5) Uani 1 1 d .
C7 C 0.6509(3) 0.3762(3) 0.4944(2) 0.0290(6) Uani 1 1 d .
H7 H 0.6617 0.3731 0.5673 0.035 Uiso 1 1 calc R
C8 C 0.4956(3) 0.1635(2) 0.4438(2) 0.0352(6) Uani 1 1 d .
H8A H 0.4805 0.1931 0.5048 0.042 Uiso 1 1 calc R
H8B H 0.5731 0.0836 0.4768 0.042 Uiso 1 1 calc R
C9 C 0.3186(3) 0.1279(2) 0.3200(2) 0.0348(6) Uani 1 1 d .
H9A H 0.2769 0.0399 0.3271 0.042 Uiso 1 1 calc R
H9B H 0.2328 0.1986 0.2989 0.042 Uiso 1 1 calc R
C10 C 0.4004(3) -0.0170(2) 0.2108(2) 0.0399(7) Uani 1 1 d .
H10A H 0.3478 -0.0354 0.1240 0.048 Uiso 1 1 calc R
H10B H 0.3638 -0.0895 0.2397 0.048 Uiso 1 1 calc R
Fe1 Fe 0.5000 0.27462(5) 0.2500 0.02423(16) Uani 1 2 d S
Cl1 Cl 1.0000 0.84842(10) 0.2500 0.0500(3) Uani 1 2 d S
N1 N 0.5686(2) 0.27579(19) 0.41625(15) 0.0246(4) Uani 1 1 d .
N2 N 0.3395(2) 0.11958(18) 0.22120(16) 0.0282(5) Uani 1 1 d .
H1N2 H 0.2321 0.1362 0.1468 0.034 Uiso 1 1 calc R
O1 O 0.67018(18) 0.40664(15) 0.28949(13) 0.0277(4) Uani 1 1 d .
O2 O 0.9936(2) 0.82292(16) 0.47023(14) 0.0354(4) Uani 1 1 d .
H2A H 0.9885 0.8211 0.4077 0.053 Uiso 1 1 calc R

loop_
_atom_site_aniso_label
_atom_site_aniso_U_11
_atom_site_aniso_U_22
_atom_site_aniso_U_33
_atom_site_aniso_U_23
_atom_site_aniso_U_13
_atom_site_aniso_U_12
C1 0.0200(12) 0.0222(12) 0.0224(13) 0.0008(11) 0.0106(11) 0.0024(11)
C2 0.0274(13) 0.0265(13) 0.0240(12) 0.0008(11) 0.0171(11) 0.0005(11)
C3 0.0213(11) 0.0238(13) 0.0282(13) -0.0017(12) 0.0134(10) -0.0026(11)
C4 0.0346(13) 0.0354(15) 0.0292(13) -0.0143(12) 0.0200(12) -0.0112(13)
C5 0.0360(15) 0.0410(16) 0.0306(14) -0.0071(12) 0.0230(13) -0.0071(13)
C6 0.0271(13) 0.0238(13) 0.0233(13) -0.0006(11) 0.0149(11) -0.0009(11)
C7 0.0292(13) 0.0349(15) 0.0230(13) 0.0044(12) 0.0163(11) 0.0029(12)
C8 0.0402(15) 0.0321(14) 0.0321(14) 0.0066(12) 0.0217(13) -0.0046(13)
C9 0.0344(14) 0.0331(15) 0.0370(15) 0.0033(12) 0.0221(13) -0.0061(12)
C10 0.0386(13) 0.0231(14) 0.0504(17) -0.0036(12) 0.0237(13) -0.0047(12)
Fe1 0.0253(3) 0.0204(3) 0.0236(3) 0.000 0.0135(2) 0.000
Cl1 0.0592(6) 0.0542(7) 0.0492(6) 0.000 0.0399(5) 0.000
N1 0.0249(10) 0.0207(10) 0.0232(10) 0.0044(9) 0.0124(9) -0.0004(9)
N2 0.0230(11) 0.0262(12) 0.0252(11) 0.0024(9) 0.0098(9) 0.0015(9)
O1 0.0328(9) 0.0250(9) 0.0276(9) -0.0074(7) 0.0198(8) -0.0073(8)
O2 0.0394(10) 0.0343(10) 0.0333(10) -0.0087(8) 0.0228(9) -0.0141(9)

loop_
_atom_type_symbol
_atom_type_description
_atom_type_scat_dispersion_real
_atom_type_scat_dispersion_imag
_atom_type_scat_source
C C 0.0033 0.0016 'International Tables Vol C Tables 4.2.6.8 and 6.1.1.4'
Fe Fe 0.3463 0.8444 'International Tables Vol C Tables 4.2.6.8 and 6.1.1.4'
Cl Cl 0.1484 0.1585 'International Tables Vol C Tables 4.2.6.8 and 6.1.1.4'
N N 0.0061 0.0033 'International Tables Vol C Tables 4.2.6.8 and 6.1.1.4'
O O 0.0106 0.0060 'International Tables Vol C Tables 4.2.6.8 and 6.1.1.4'
H H 0.0000 0.0000 'International Tables Vol C Tables 4.2.6.8 and 6.1.1.4'

loop_
_geom_angle_atom_site_label_1
_geom_angle_atom_site_label_2
_geom_angle_atom_site_label_3
_geom_angle
_geom_angle_site_symmetry_1
_geom_angle_site_symmetry_3
O1 C1 C2 118.3(2) . .
O1 C1 C6 123.2(2) . .
C2 C1 C6 118.6(2) . .
C3 C2 C1 121.3(2) . .
C3 C2 H2 119.3 . .
C1 C2 H2 119.3 . .
O2 C3 C2 123.1(2) . .
O2 C3 C4 116.3(2) . .
C2 C3 C4 120.6(2) . .
C5 C4 C3 118.6(2) . .
C5 C4 H4 120.7 . .
C3 C4 H4 120.7 . .
C4 C5 C6 122.6(2) . .
C4 C5 H5 118.7 . .
C6 C5 H5 118.7 . .
C5 C6 C1 118.2(2) . .
C5 C6 C7 118.7(2) . .
C1 C6 C7 122.9(2) . .
N1 C7 C6 125.2(2) . .
N1 C7 H7 117.4 . .
C6 C7 H7 117.4 . .
N1 C8 C9 105.93(19) . .
N1 C8 H8A 110.6 . .
C9 C8 H8A 110.6 . .
N1 C8 H8B 110.6 . .
C9 C8 H8B 110.6 . .
H8A C8 H8B 108.7 . .
N2 C9 C8 109.0(2) . .
N2 C9 H9A 109.9 . .
C8 C9 H9A 109.9 . .
N2 C9 H9B 109.9 . .
C8 C9 H9B 109.9 . .
H9A C9 H9B 108.3 . .
N2 C10 C10 109.76(14) . 2_655
N2 C10 H10A 109.7 . .
C10 C10 H10A 109.7 2_655 .
N2 C10 H10B 109.7 . .
C10 C10 H10B 109.7 2_655 .
H10A C10 H10B 108.2 . .
O1 Fe1 O1 94.50(12) . 2_655
O1 Fe1 N1 86.38(8) . 2_655
O1 Fe1 N1 93.16(8) 2_655 2_655
O1 Fe1 N1 93.16(8) . .
O1 Fe1 N1 86.38(8) 2_655 .
N1 Fe1 N1 179.32(11) 2_655 .
O1 Fe1 N2 173.78(7) . .
O1 Fe1 N2 90.91(11) 2_655 .
N1 Fe1 N2 96.39(8) 2_655 .
N1 Fe1 N2 84.11(8) . .
O1 Fe1 N2 90.91(11) . 2_655
O1 Fe1 N2 173.78(7) 2_655 2_655
N1 Fe1 N2 84.11(8) 2_655 2_655
N1 Fe1 N2 96.39(8) . 2_655
N2 Fe1 N2 83.86(13) . 2_655
C7 N1 C8 119.8(2) . .
C7 N1 Fe1 124.27(16) . .
C8 N1 Fe1 115.21(15) . .
C9 N2 C10 114.77(18) . .
C9 N2 Fe1 107.71(14) . .
C10 N2 Fe1 112.09(16) . .
C9 N2 H1N2 107.3 . .
C10 N2 H1N2 107.3 . .
Fe1 N2 H1N2 107.3 . .
C1 O1 Fe1 125.23(14) . .
C3 O2 H2A 109.5 . .

loop_
_geom_bond_atom_site_label_1
_geom_bond_atom_site_label_2
_geom_bond_distance
_geom_bond_site_symmetry_2
C1 O1 1.320(3) .
C1 C2 1.392(3) .
C1 C6 1.421(3) .
C2 C3 1.378(3) .
C2 H2 0.9300 .
C3 O2 1.362(3) .
C3 C4 1.398(3) .
C4 C5 1.360(3) .
C4 H4 0.9300 .
C5 C6 1.406(3) .
C5 H5 0.9300 .
C6 C7 1.424(3) .
C7 N1 1.287(3) .
C7 H7 0.9300 .
C8 N1 1.462(3) .
C8 C9 1.521(3) .
C8 H8A 0.9700 .
C8 H8B 0.9700 .
C9 N2 1.479(3) .
C9 H9A 0.9700 .
C9 H9B 0.9700 .
C10 N2 1.485(3) .
C10 C10 1.518(5) 2_655
C10 H10A 0.9700 .
C10 H10B 0.9700 .
Fe1 O1 1.877(2) .
Fe1 O1 1.877(2) 2_655
Fe1 N1 1.922(3) 2_655
Fe1 N1 1.922(3) .
Fe1 N2 2.011(2) .
Fe1 N2 2.011(2) 2_655
N2 H1N2 0.9100 .
O2 H2A 0.8200 .

loop_
_geom_torsion_atom_site_label_1
_geom_torsion_atom_site_label_2
_geom_torsion_atom_site_label_3
_geom_torsion_atom_site_label_4
_geom_torsion
_geom_torsion_site_symmetry_1
O1 C1 C2 C3 -179.00(18) .
C6 C1 C2 C3 -0.7(3) .
C1 C2 C3 O2 179.18(19) .
C1 C2 C3 C4 -1.2(3) .
O2 C3 C4 C5 -177.3(2) .
C2 C3 C4 C5 3.1(3) .
C3 C4 C5 C6 -3.1(4) .
C4 C5 C6 C1 1.2(3) .
C4 C5 C6 C7 176.8(2) .
O1 C1 C6 C5 178.94(19) .
C2 C1 C6 C5 0.8(3) .
O1 C1 C6 C7 3.5(3) .
C2 C1 C6 C7 -174.65(19) .
C5 C6 C7 N1 177.1(2) .
C1 C6 C7 N1 -7.5(4) .
N1 C8 C9 N2 45.3(2) .
C6 C7 N1 C8 -179.6(2) .
C6 C7 N1 Fe1 -9.9(3) .
C9 C8 N1 C7 140.6(2) .
C9 C8 N1 Fe1 -30.1(2) .
O1 Fe1 N1 C7 22.29(18) .
O1 Fe1 N1 C7 -72.03(19) 2_655
N1 Fe1 N1 C7 -24.86(19) 2_655
N2 Fe1 N1 C7 -163.32(18) .
N2 Fe1 N1 C7 113.56(19) 2_655
O1 Fe1 N1 C8 -167.54(15) .
O1 Fe1 N1 C8 98.15(18) 2_655
N1 Fe1 N1 C8 145.32(15) 2_655
N2 Fe1 N1 C8 6.86(15) .
N2 Fe1 N1 C8 -76.26(18) 2_655
C8 C9 N2 C10 85.2(2) .
C8 C9 N2 Fe1 -40.4(2) .
C10 C10 N2 C9 -93.1(3) 2_655
C10 C10 N2 Fe1 30.2(3) 2_655
O1 Fe1 N2 C9 83.3(7) .
O1 Fe1 N2 C9 -67.19(14) 2_655
N1 Fe1 N2 C9 -160.47(14) 2_655
N1 Fe1 N2 C9 19.07(14) .
N2 Fe1 N2 C9 116.18(16) 2_655
O1 Fe1 N2 C10 -43.8(7) .
O1 Fe1 N2 C10 165.64(15) 2_655
N1 Fe1 N2 C10 72.35(16) 2_655
N1 Fe1 N2 C10 -108.10(16) .
N2 Fe1 N2 C10 -11.00(11) 2_655
C2 C1 O1 Fe1 -164.00(14) .
C6 C1 O1 Fe1 17.8(3) .
O1 Fe1 O1 C1 60.35(15) 2_655
N1 Fe1 O1 C1 153.24(17) 2_655
N1 Fe1 O1 C1 -26.26(17) .
N2 Fe1 O1 C1 -90.1(7) .
N2 Fe1 O1 C1 -122.72(17) 2_655
